data_4024227
loop_
_publ_author_name
'Silvano Cruz-Gregorio'
'Vicente Rodr\'iguez-Palacios'
'Herbert H\"ofl'
'Leticia Quintero'
'Fernando Sartillo-Piscil'

_publ_section_title
;
Six-Membered Ring Phosphates and Phosphonates As Model Compounds for Cyclic
Phosphate Prodrugs: Is the Anomeric Effect Involved in the Selective and
Spontaneous Cleavage of Cyclic Phosphate Prodrugs?
;
_journal_name_full 'Journal of Organic Chemistry'
_journal_page_first 197
_journal_page_last 205
_journal_paper_doi 10.1021/jo8017473
_journal_volume 74
_journal_year 2009
_chemical_formula_moiety 'C18 H25 O7 P, H2 O'
_chemical_formula_sum 'C18 H27 O8 P'
_chemical_formula_weight 402.37
_chemical_name_systematic
; 
 ? 
;
_space_group_IT_number 4
_symmetry_cell_setting monoclinic
_symmetry_space_group_name_Hall 'P 2yb'
_symmetry_space_group_name_H-M 'P 1 21 1'
_atom_sites_solution_hydrogens geom
_atom_sites_solution_primary direct
_atom_sites_solution_secondary difmap
_audit_creation_method SHELXL-97
_cell_angle_alpha 90.00
_cell_angle_beta 114.1830(10)
_cell_angle_gamma 90.00
_cell_formula_units_Z 2
_cell_length_a 7.4778(5)
_cell_length_b 18.2738(13)
_cell_length_c 7.7736(5)
_cell_measurement_reflns_used 5735
_cell_measurement_temperature 293(2)
_cell_measurement_theta_max 28.0
_cell_measurement_theta_min 2.87
_cell_volume 969.02(11)
_computing_cell_refinement 'Bruker SAINT'
_computing_data_collection 'Bruker SMART'
_computing_data_reduction 'Bruker SAINT'
_computing_molecular_graphics 'Bruker SHELXTL'
_computing_publication_material 'Bruker SHELXTL'
_computing_structure_refinement 'SHELXL-97 (Sheldrick, 1997)'
_computing_structure_solution 'SHELXS-97 (Sheldrick, 1990)'
_diffrn_ambient_temperature 293(2)
_diffrn_measured_fraction_theta_full 0.999
_diffrn_measured_fraction_theta_max 0.999
_diffrn_measurement_device_type 'CCD area detector'
_diffrn_measurement_method 'phi and omega scans'
_diffrn_radiation_monochromator graphite
_diffrn_radiation_source 'fine-focus sealed tube'
_diffrn_radiation_type MoK\a
_diffrn_radiation_wavelength 0.71073
_diffrn_reflns_av_R_equivalents 0.0195
_diffrn_reflns_av_sigmaI/netI 0.0265
_diffrn_reflns_limit_h_max 8
_diffrn_reflns_limit_h_min -8
_diffrn_reflns_limit_k_max 21
_diffrn_reflns_limit_k_min -21
_diffrn_reflns_limit_l_max 9
_diffrn_reflns_limit_l_min -9
_diffrn_reflns_number 8254
_diffrn_reflns_theta_full 25.00
_diffrn_reflns_theta_max 25.00
_diffrn_reflns_theta_min 2.23
_exptl_absorpt_coefficient_mu 0.184
_exptl_absorpt_correction_T_max 0.9399
_exptl_absorpt_correction_T_min 0.9282
_exptl_absorpt_correction_type multi-scan
_exptl_absorpt_process_details SADABS
_exptl_crystal_colour colorless
_exptl_crystal_density_diffrn 1.379
_exptl_crystal_density_meas 0
_exptl_crystal_density_method 'not measured'
_exptl_crystal_description 'rectangular prism'
_exptl_crystal_F_000 428
_exptl_crystal_size_max 0.41
_exptl_crystal_size_mid 0.38
_exptl_crystal_size_min 0.34
_refine_diff_density_max 0.125
_refine_diff_density_min -0.182
_refine_diff_density_rms 0.039
_refine_ls_abs_structure_details 'Flack H D (1983), Acta Cryst. A39, 876-881'
_refine_ls_abs_structure_Flack -0.01(7)
_refine_ls_extinction_method none
_refine_ls_goodness_of_fit_ref 1.024
_refine_ls_hydrogen_treatment mixed
_refine_ls_matrix_type full
_refine_ls_number_parameters 254
_refine_ls_number_reflns 3409
_refine_ls_number_restraints 3
_refine_ls_restrained_S_all 1.024
_refine_ls_R_factor_all 0.0303
_refine_ls_R_factor_gt 0.0296
_refine_ls_shift/su_max 0.000
_refine_ls_shift/su_mean 0.000
_refine_ls_structure_factor_coef Fsqd
_refine_ls_weighting_details 'calc w=1/[\s^2^(Fo^2^)+(0.0505P)^2^+0.0964P] where P=(Fo^2^+2Fc^2^)/3'
_refine_ls_weighting_scheme calc
_refine_ls_wR_factor_gt 0.0781
_refine_ls_wR_factor_ref 0.0787
_reflns_number_gt 3330
_reflns_number_total 3409
_reflns_threshold_expression >2sigma(I)
_cod_data_source_file jo8017473_si_004.cif
_cod_data_source_block chuyelfm
_cod_depositor_comments
;
The following automatic conversions were performed:
'_symmetry_cell_setting' value 'Monoclinic' changed to 'monoclinic'
according to '/home/saulius/struct/CIF-dictionaries/cif_core.dic'
dictionary named 'cif_core.dic' version 2.4.1 from 2010-06-29.

Automatic conversion script
Id: cif_fix_enum 1527 2010-12-29 10:47:43Z saulius 
;
_cod_original_sg_symbol_H-M P2(1)
_cod_database_code 4024227

loop_
_symmetry_equiv_pos_as_xyz
'x, y, z'
'-x, y+1/2, -z'

loop_
_atom_site_label
_atom_site_type_symbol
_atom_site_fract_x
_atom_site_fract_y
_atom_site_fract_z
_atom_site_U_iso_or_equiv
_atom_site_adp_type
_atom_site_occupancy
_atom_site_symmetry_multiplicity
_atom_site_calc_flag
_atom_site_refinement_flags
_atom_site_disorder_assembly
_atom_site_disorder_group
P1 P 0.82459(6) 0.44469(3) 0.36087(6) 0.03574(13) Uani 1 1 d . . .
O1 O 0.6758(2) 0.39458(9) 0.3700(2) 0.0508(4) Uani 1 1 d . . .
O3 O 0.74435(18) 0.49449(7) 0.17698(17) 0.0381(3) Uani 1 1 d . . .
O4 O 1.00382(19) 0.40288(8) 0.34425(17) 0.0402(3) Uani 1 1 d . . .
O5 O 1.01520(17) 0.45426(7) 0.00057(18) 0.0353(3) Uani 1 1 d . . .
O6 O 1.2038(2) 0.37940(7) -0.1023(2) 0.0444(3) Uani 1 1 d . . .
O7 O 1.1238(2) 0.28402(7) 0.0388(2) 0.0427(3) Uani 1 1 d . . .
O8 O 0.4199(3) 0.65156(8) -0.6175(2) 0.0565(4) Uani 1 1 d . . .
C1 C 1.1841(3) 0.40981(10) 0.0561(3) 0.0342(4) Uani 1 1 d . . .
H1 H 1.3019 0.4372 0.1352 0.041 Uiso 1 1 calc R . .
C2 C 1.1520(3) 0.34415(10) 0.1627(3) 0.0354(4) Uani 1 1 d . . .
H2 H 1.2597 0.3367 0.2867 0.042 Uiso 1 1 calc R . .
C3 C 0.9589(3) 0.36101(10) 0.1732(2) 0.0345(4) Uani 1 1 d . . .
H3 H 0.8835 0.3167 0.1692 0.041 Uiso 1 1 calc R . .
C4 C 0.8583(2) 0.40914(10) 0.0000(2) 0.0316(4) Uani 1 1 d . . .
H4 H 0.8118 0.3782 -0.1129 0.038 Uiso 1 1 calc R . .
C5 C 0.6876(2) 0.45535(10) -0.0013(2) 0.0325(4) Uani 1 1 d . . .
H5 H 0.5799 0.4221 -0.0142 0.039 Uiso 1 1 calc R . .
C6 C 0.6128(2) 0.50904(10) -0.1612(2) 0.0311(4) Uani 1 1 d . . .
C7 C 0.4804(3) 0.48464(10) -0.3356(3) 0.0355(4) Uani 1 1 d . . .
H7 H 0.4344 0.4368 -0.3477 0.043 Uiso 1 1 calc R . .
C8 C 0.4148(3) 0.52977(10) -0.4925(3) 0.0377(4) Uani 1 1 d . . .
H8 H 0.3290 0.5121 -0.6095 0.045 Uiso 1 1 calc R . .
C9 C 0.4790(3) 0.60167(10) -0.4727(3) 0.0371(4) Uani 1 1 d . . .
C10 C 0.6096(3) 0.62697(10) -0.2988(3) 0.0393(4) Uani 1 1 d . . .
H10 H 0.6525 0.6752 -0.2858 0.047 Uiso 1 1 calc R . .
C11 C 0.6761(3) 0.58122(10) -0.1453(3) 0.0370(4) Uani 1 1 d . . .
H11 H 0.7647 0.5987 -0.0292 0.044 Uiso 1 1 calc R . .
C12 C 0.3117(4) 0.62609(16) -0.8035(3) 0.0645(7) Uani 1 1 d . . .
H12A H 0.3897 0.5918 -0.8367 0.097 Uiso 1 1 calc R . .
H12B H 0.2781 0.6667 -0.8894 0.097 Uiso 1 1 calc R . .
H12C H 0.1942 0.6025 -0.8107 0.097 Uiso 1 1 calc R . .
C13 C 1.2111(3) 0.30142(10) -0.0884(3) 0.0391(4) Uani 1 1 d . . .
C14 C 1.0871(4) 0.26985(16) -0.2783(4) 0.0646(7) Uani 1 1 d . . .
H14A H 1.0784 0.2178 -0.2678 0.097 Uiso 1 1 calc R . .
H14B H 1.1454 0.2808 -0.3647 0.097 Uiso 1 1 calc R . .
H14C H 0.9581 0.2908 -0.3241 0.097 Uiso 1 1 calc R . .
C15 C 1.4207(3) 0.27586(12) -0.0127(3) 0.0503(5) Uani 1 1 d . . .
H15A H 1.4935 0.2981 0.1078 0.075 Uiso 1 1 calc R . .
H15B H 1.4774 0.2895 -0.0986 0.075 Uiso 1 1 calc R . .
H15C H 1.4248 0.2236 0.0011 0.075 Uiso 1 1 calc R . .
C16 C 0.9355(3) 0.50571(12) 0.5534(3) 0.0431(4) Uani 1 1 d . . .
H16A H 0.8547 0.5070 0.6242 0.052 Uiso 1 1 calc R . .
H16B H 1.0615 0.4854 0.6359 0.052 Uiso 1 1 calc R . .
C17 C 0.9686(3) 0.58425(12) 0.5073(3) 0.0466(5) Uani 1 1 d . . .
H17A H 1.0348 0.5838 0.4231 0.056 Uiso 1 1 calc R . .
H17B H 0.8427 0.6080 0.4423 0.056 Uiso 1 1 calc R . .
C18 C 1.0895(4) 0.62781(17) 0.6822(4) 0.0644(7) Uani 1 1 d . . .
H18A H 1.0203 0.6313 0.7621 0.097 Uiso 1 1 calc R . .
H18B H 1.1121 0.6760 0.6463 0.097 Uiso 1 1 calc R . .
H18C H 1.2129 0.6037 0.7490 0.097 Uiso 1 1 calc R . .
O31 O 0.5474(3) 0.30933(8) 0.5971(3) 0.0618(4) Uani 1 1 d D . .
H31B H 0.550(5) 0.2649(5) 0.571(5) 0.093 Uiso 1 1 d D . .
H31A H 0.599(4) 0.3319(17) 0.535(4) 0.093 Uiso 1 1 d D . .

loop_
_atom_site_aniso_label
_atom_site_aniso_U_11
_atom_site_aniso_U_22
_atom_site_aniso_U_33
_atom_site_aniso_U_23
_atom_site_aniso_U_13
_atom_site_aniso_U_12
P1 0.0404(2) 0.0412(3) 0.0308(2) 0.0062(2) 0.01982(19) 0.0067(2)
O1 0.0554(8) 0.0567(9) 0.0514(8) 0.0041(7) 0.0330(7) -0.0013(7)
O3 0.0447(7) 0.0426(7) 0.0281(6) 0.0033(5) 0.0161(5) 0.0108(6)
O4 0.0451(7) 0.0494(8) 0.0290(6) 0.0069(6) 0.0183(5) 0.0127(6)
O5 0.0393(6) 0.0305(7) 0.0424(7) 0.0049(5) 0.0233(5) 0.0040(5)
O6 0.0657(9) 0.0350(7) 0.0475(8) 0.0055(6) 0.0385(7) 0.0083(6)
O7 0.0527(7) 0.0311(7) 0.0569(8) 0.0029(6) 0.0350(7) 0.0035(6)
O8 0.0816(11) 0.0399(8) 0.0356(8) 0.0074(6) 0.0114(7) 0.0030(7)
C1 0.0350(9) 0.0348(9) 0.0366(10) -0.0009(8) 0.0187(8) 0.0017(7)
C2 0.0372(9) 0.0371(10) 0.0339(9) 0.0056(8) 0.0166(7) 0.0076(8)
C3 0.0389(9) 0.0346(9) 0.0334(9) 0.0055(7) 0.0182(8) 0.0050(7)
C4 0.0350(8) 0.0316(9) 0.0298(8) 0.0029(7) 0.0149(7) 0.0021(7)
C5 0.0325(8) 0.0349(10) 0.0304(8) 0.0005(7) 0.0133(7) 0.0017(7)
C6 0.0296(8) 0.0327(9) 0.0325(9) 0.0004(7) 0.0142(7) 0.0046(7)
C7 0.0373(9) 0.0302(9) 0.0373(10) -0.0025(7) 0.0135(8) -0.0003(7)
C8 0.0405(9) 0.0395(10) 0.0278(9) -0.0049(7) 0.0087(7) 0.0023(8)
C9 0.0435(10) 0.0347(10) 0.0340(10) 0.0034(8) 0.0170(8) 0.0055(8)
C10 0.0463(10) 0.0292(9) 0.0411(10) -0.0020(7) 0.0167(8) -0.0036(8)
C11 0.0359(9) 0.0401(10) 0.0310(9) -0.0036(8) 0.0098(7) 0.0000(8)
C12 0.0835(16) 0.0619(15) 0.0351(11) 0.0113(10) 0.0112(11) -0.0031(13)
C13 0.0479(10) 0.0329(10) 0.0421(10) 0.0013(8) 0.0240(9) 0.0043(8)
C14 0.0736(16) 0.0623(15) 0.0520(14) -0.0149(12) 0.0196(12) -0.0045(13)
C15 0.0554(12) 0.0433(12) 0.0651(14) 0.0080(10) 0.0380(11) 0.0085(10)
C16 0.0472(10) 0.0540(12) 0.0315(9) 0.0032(9) 0.0196(8) 0.0064(9)
C17 0.0462(11) 0.0546(13) 0.0397(10) 0.0001(9) 0.0185(9) -0.0010(9)
C18 0.0613(14) 0.0740(17) 0.0580(15) -0.0139(13) 0.0243(12) -0.0069(13)
O31 0.0818(11) 0.0472(9) 0.0690(11) 0.0039(8) 0.0438(9) 0.0009(9)

loop_
_atom_type_symbol
_atom_type_description
_atom_type_scat_dispersion_real
_atom_type_scat_dispersion_imag
_atom_type_scat_source
C C 0.0033 0.0016 'International Tables Vol C Tables 4.2.6.8 and 6.1.1.4'
H H 0.0000 0.0000 'International Tables Vol C Tables 4.2.6.8 and 6.1.1.4'
O O 0.0106 0.0060 'International Tables Vol C Tables 4.2.6.8 and 6.1.1.4'
P P 0.1023 0.0942 'International Tables Vol C Tables 4.2.6.8 and 6.1.1.4'

loop_
_geom_angle_atom_site_label_1
_geom_angle_atom_site_label_2
_geom_angle_atom_site_label_3
_geom_angle
_geom_angle_site_symmetry_1
_geom_angle_site_symmetry_3
_geom_angle_publ_flag
O1 P1 O3 112.76(8) . . ?
O1 P1 O4 112.66(9) . . ?
O3 P1 O4 102.81(7) . . ?
O1 P1 C16 116.95(9) . . ?
O3 P1 C16 105.80(9) . . ?
O4 P1 C16 104.56(9) . . ?
C5 O3 P1 115.40(10) . . ?
C3 O4 P1 116.16(11) . . ?
C1 O5 C4 107.40(12) . . ?
C1 O6 C13 109.93(14) . . ?
C2 O7 C13 108.35(14) . . ?
C9 O8 C12 118.45(17) . . ?
O6 C1 O5 111.08(14) . . ?
O6 C1 C2 105.01(15) . . ?
O5 C1 C2 107.26(13) . . ?
O7 C2 C3 108.34(15) . . ?
O7 C2 C1 104.58(14) . . ?
C3 C2 C1 103.57(14) . . ?
O4 C3 C2 106.84(14) . . ?
O4 C3 C4 110.55(15) . . ?
C2 C3 C4 101.91(14) . . ?
O5 C4 C3 102.83(13) . . ?
O5 C4 C5 111.30(14) . . ?
C3 C4 C5 115.67(14) . . ?
O3 C5 C6 109.31(14) . . ?
O3 C5 C4 110.36(12) . . ?
C6 C5 C4 113.21(14) . . ?
C7 C6 C11 118.26(16) . . ?
C7 C6 C5 118.38(15) . . ?
C11 C6 C5 123.30(15) . . ?
C8 C7 C6 121.59(17) . . ?
C7 C8 C9 119.02(16) . . ?
O8 C9 C10 116.14(16) . . ?
O8 C9 C8 123.90(17) . . ?
C10 C9 C8 119.96(17) . . ?
C11 C10 C9 120.37(17) . . ?
C10 C11 C6 120.78(16) . . ?
O7 C13 O6 105.13(14) . . ?
O7 C13 C14 108.82(18) . . ?
O6 C13 C14 108.66(18) . . ?
O7 C13 C15 111.04(16) . . ?
O6 C13 C15 109.90(17) . . ?
C14 C13 C15 112.97(19) . . ?
C17 C16 P1 117.26(13) . . ?
C18 C17 C16 112.28(18) . . ?

loop_
_geom_bond_atom_site_label_1
_geom_bond_atom_site_label_2
_geom_bond_distance
_geom_bond_site_symmetry_2
_geom_bond_publ_flag
P1 O1 1.4652(15) . ?
P1 O3 1.5903(13) . ?
P1 O4 1.5932(13) . ?
P1 C16 1.776(2) . ?
O3 C5 1.459(2) . ?
O4 C3 1.449(2) . ?
O5 C1 1.412(2) . ?
O5 C4 1.432(2) . ?
O6 C1 1.412(2) . ?
O6 C13 1.428(2) . ?
O7 C2 1.419(2) . ?
O7 C13 1.426(2) . ?
O8 C9 1.373(2) . ?
O8 C12 1.416(3) . ?
C1 C2 1.532(3) . ?
C2 C3 1.511(3) . ?
C3 C4 1.524(2) . ?
C4 C5 1.527(2) . ?
C5 C6 1.500(2) . ?
C6 C7 1.385(2) . ?
C6 C11 1.390(3) . ?
C7 C8 1.385(3) . ?
C8 C9 1.386(3) . ?
C9 C10 1.383(3) . ?
C10 C11 1.373(3) . ?
C13 C14 1.501(3) . ?
C13 C15 1.505(3) . ?
C16 C17 1.524(3) . ?
C17 C18 1.514(3) . ?

loop_
_geom_torsion_atom_site_label_1
_geom_torsion_atom_site_label_2
_geom_torsion_atom_site_label_3
_geom_torsion_atom_site_label_4
_geom_torsion
_geom_torsion_site_symmetry_1
_geom_torsion_site_symmetry_2
_geom_torsion_site_symmetry_3
_geom_torsion_site_symmetry_4
_geom_torsion_publ_flag
O1 P1 O3 C5 -64.61(13) . . . . ?
O4 P1 O3 C5 56.97(12) . . . . ?
C16 P1 O3 C5 166.37(11) . . . . ?
O1 P1 O4 C3 64.96(14) . . . . ?
O3 P1 O4 C3 -56.70(13) . . . . ?
C16 P1 O4 C3 -167.03(13) . . . . ?
C13 O6 C1 O5 -122.84(16) . . . . ?
C13 O6 C1 C2 -7.20(19) . . . . ?
C4 O5 C1 O6 92.64(16) . . . . ?
C4 O5 C1 C2 -21.60(18) . . . . ?
C13 O7 C2 C3 132.80(15) . . . . ?
C13 O7 C2 C1 22.82(18) . . . . ?
O6 C1 C2 O7 -9.48(17) . . . . ?
O5 C1 C2 O7 108.77(15) . . . . ?
O6 C1 C2 C3 -122.89(15) . . . . ?
O5 C1 C2 C3 -4.64(19) . . . . ?
P1 O4 C3 C2 164.71(12) . . . . ?
P1 O4 C3 C4 54.60(17) . . . . ?
O7 C2 C3 O4 160.19(14) . . . . ?
C1 C2 C3 O4 -89.15(16) . . . . ?
O7 C2 C3 C4 -83.79(17) . . . . ?
C1 C2 C3 C4 26.87(18) . . . . ?
C1 O5 C4 C3 38.92(16) . . . . ?
C1 O5 C4 C5 163.36(13) . . . . ?
O4 C3 C4 O5 73.02(16) . . . . ?
C2 C3 C4 O5 -40.26(17) . . . . ?
O4 C3 C4 C5 -48.5(2) . . . . ?
C2 C3 C4 C5 -161.78(15) . . . . ?
P1 O3 C5 C6 179.22(10) . . . . ?
P1 O3 C5 C4 -55.65(16) . . . . ?
O5 C4 C5 O3 -67.76(17) . . . . ?
C3 C4 C5 O3 49.1(2) . . . . ?
O5 C4 C5 C6 55.13(18) . . . . ?
C3 C4 C5 C6 171.99(15) . . . . ?
O3 C5 C6 C7 -153.56(15) . . . . ?
C4 C5 C6 C7 82.97(19) . . . . ?
O3 C5 C6 C11 29.4(2) . . . . ?
C4 C5 C6 C11 -94.1(2) . . . . ?
C11 C6 C7 C8 1.5(3) . . . . ?
C5 C6 C7 C8 -175.72(16) . . . . ?
C6 C7 C8 C9 -2.0(3) . . . . ?
C12 O8 C9 C10 170.1(2) . . . . ?
C12 O8 C9 C8 -10.2(3) . . . . ?
C7 C8 C9 O8 -178.41(17) . . . . ?
C7 C8 C9 C10 1.2(3) . . . . ?
O8 C9 C10 C11 179.63(17) . . . . ?
C8 C9 C10 C11 0.0(3) . . . . ?
C9 C10 C11 C6 -0.5(3) . . . . ?
C7 C6 C11 C10 -0.2(3) . . . . ?
C5 C6 C11 C10 176.81(16) . . . . ?
C2 O7 C13 O6 -27.49(19) . . . . ?
C2 O7 C13 C14 -143.75(17) . . . . ?
C2 O7 C13 C15 91.31(18) . . . . ?
C1 O6 C13 O7 21.2(2) . . . . ?
C1 O6 C13 C14 137.53(18) . . . . ?
C1 O6 C13 C15 -98.40(18) . . . . ?
O1 P1 C16 C17 -138.34(16) . . . . ?
O3 P1 C16 C17 -11.83(17) . . . . ?
O4 P1 C16 C17 96.32(16) . . . . ?
P1 C16 C17 C18 -171.76(16) . . . . ?
